data_4330420
loop_
_publ_author_name
'W. Hill Harman'
'Michael F. Lichterman'
'Nicholas A. Piro'
'Christopher J. Chang'

_publ_section_title
;
 Well-Defined Vanadium Organoazide Complexes and Their Conversion to
 Terminal Vanadium Imides: Structural Snapshots and Evidence for a Nitrene
 Capture Mechanism
;
_journal_name_full 'Inorganic Chemistry'
_journal_page_first 10037
_journal_page_last 10042
_journal_paper_doi 10.1021/ic301673g
_journal_volume 51
_journal_year 2012
_chemical_formula_moiety 'C49 H52 N5 O V'
_chemical_formula_sum 'C49 H52 N5 O V'
_chemical_formula_weight 777.90
_chemical_name_common tpaMesV(NAr)
_chemical_name_systematic
; 
 ? 
;
_space_group_IT_number 14
_symmetry_cell_setting monoclinic
_symmetry_space_group_name_Hall '-P 2ybc'
_symmetry_space_group_name_H-M 'P 1 21/c 1'
_atom_sites_solution_hydrogens geom
_atom_sites_solution_primary direct
_atom_sites_solution_secondary difmap
_audit_creation_method SHELXL-97
_cell_angle_alpha 90.00
_cell_angle_beta 96.6010(10)
_cell_angle_gamma 90.00
_cell_formula_units_Z 4
_cell_length_a 17.7450(17)
_cell_length_b 10.8070(10)
_cell_length_c 21.763(2)
_cell_measurement_reflns_used 7683
_cell_measurement_temperature 106(2)
_cell_measurement_theta_max 25.1
_cell_measurement_theta_min 3
_cell_volume 4145.8(7)
_computing_cell_refinement 'Bruker APEX2 v. 2009.3'
_computing_data_collection 'Bruker APEX2 v. 2009.3'
_computing_data_reduction 'Bruker APEX2 v. 2009.3'
_computing_molecular_graphics ORTEP-3
_computing_publication_material CIFTAB
_computing_structure_refinement 'SHELXL-97 (Sheldrick, 2008)'
_computing_structure_solution 'SHELXS-97 (Sheldrick, 2008)'
_diffrn_ambient_temperature 106(2)
_diffrn_detector_area_resol_mean 8.192
_diffrn_measured_fraction_theta_full 0.991
_diffrn_measured_fraction_theta_max 0.991
_diffrn_measurement_device_type 'Bruker SMART 1000 CCD'
_diffrn_measurement_method '\f and \w scans'
_diffrn_radiation_monochromator graphite
_diffrn_radiation_source 'fine-focus sealed tube'
_diffrn_radiation_type MoK\a
_diffrn_radiation_wavelength 0.71073
_diffrn_reflns_av_R_equivalents 0.0373
_diffrn_reflns_av_sigmaI/netI 0.0414
_diffrn_reflns_limit_h_max 21
_diffrn_reflns_limit_h_min -21
_diffrn_reflns_limit_k_max 12
_diffrn_reflns_limit_k_min -12
_diffrn_reflns_limit_l_max 26
_diffrn_reflns_limit_l_min -24
_diffrn_reflns_number 27622
_diffrn_reflns_theta_full 25.32
_diffrn_reflns_theta_max 25.32
_diffrn_reflns_theta_min 2.31
_exptl_absorpt_coefficient_mu 0.282
_exptl_absorpt_correction_T_max 0.7452
_exptl_absorpt_correction_T_min 0.6968
_exptl_absorpt_correction_type multi-scan
_exptl_absorpt_process_details 'Blessing, 1995'
_exptl_crystal_colour maroon
_exptl_crystal_density_diffrn 1.246
_exptl_crystal_description plate
_exptl_crystal_F_000 1648
_exptl_crystal_size_max 0.48
_exptl_crystal_size_mid 0.45
_exptl_crystal_size_min 0.03
_refine_diff_density_max 0.322
_refine_diff_density_min -0.265
_refine_diff_density_rms 0.050
_refine_ls_extinction_method none
_refine_ls_goodness_of_fit_ref 1.024
_refine_ls_hydrogen_treatment constr
_refine_ls_matrix_type full
_refine_ls_number_parameters 515
_refine_ls_number_reflns 7484
_refine_ls_number_restraints 0
_refine_ls_restrained_S_all 1.024
_refine_ls_R_factor_all 0.0707
_refine_ls_R_factor_gt 0.0425
_refine_ls_shift/su_max 0.001
_refine_ls_shift/su_mean 0.000
_refine_ls_structure_factor_coef Fsqd
_refine_ls_weighting_details 'calc w=1/[\s^2^(Fo^2^)+(0.0459P)^2^+2.1987P] where P=(Fo^2^+2Fc^2^)/3'
_refine_ls_weighting_scheme calc
_refine_ls_wR_factor_gt 0.0931
_refine_ls_wR_factor_ref 0.1066
_reflns_number_gt 5433
_reflns_number_total 7484
_reflns_threshold_expression >2sigma(I)
_cod_data_source_file ic301673g_si_001_3.cif
_cod_data_source_block 3a
_cod_original_sg_symbol_H-M 'P 21/c'
_cod_database_code 4330420

loop_
_symmetry_equiv_pos_as_xyz
'x, y, z'
'-x, y+1/2, -z+1/2'
'-x, -y, -z'
'x, -y-1/2, z-1/2'

loop_
_atom_site_label
_atom_site_type_symbol
_atom_site_fract_x
_atom_site_fract_y
_atom_site_fract_z
_atom_site_U_iso_or_equiv
_atom_site_adp_type
_atom_site_occupancy
_atom_site_symmetry_multiplicity
_atom_site_calc_flag
_atom_site_refinement_flags
V1 V 0.665115(19) 0.23702(3) 0.328132(17) 0.02205(11) Uani 1 1 d .
N2 N 0.68567(10) 0.33788(16) 0.25630(8) 0.0255(4) Uani 1 1 d .
N3 N 0.57748(9) 0.28263(16) 0.37215(8) 0.0236(4) Uani 1 1 d .
N5 N 0.74154(9) 0.26684(16) 0.37954(8) 0.0233(4) Uani 1 1 d .
N1 N 0.56817(10) 0.19051(17) 0.25849(9) 0.0271(4) Uani 1 1 d .
C16 C 0.50763(11) 0.2278(2) 0.34985(10) 0.0256(5) Uani 1 1 d .
C44 C 0.87871(12) 0.2681(2) 0.39962(11) 0.0301(5) Uani 1 1 d .
H44 H 0.8821 0.2428 0.3582 0.036 Uiso 1 1 calc R
C30 C 0.64419(12) 0.0071(2) 0.26078(11) 0.0274(5) Uani 1 1 d .
C17 C 0.45298(12) 0.2580(2) 0.38672(11) 0.0295(5) Uani 1 1 d .
H17 H 0.4015 0.2319 0.3816 0.035 Uiso 1 1 calc R
N4 N 0.67900(9) 0.05942(17) 0.31591(8) 0.0250(4) Uani 1 1 d .
C11 C 0.86042(12) 0.2718(2) 0.23641(10) 0.0292(5) Uani 1 1 d .
C18 C 0.48813(12) 0.3360(2) 0.43418(11) 0.0295(5) Uani 1 1 d .
H18 H 0.4640 0.3722 0.4666 0.035 Uiso 1 1 calc R
O1 O 1.00128(9) 0.35130(18) 0.54184(8) 0.0497(5) Uani 1 1 d .
C3 C 0.63922(13) 0.4598(2) 0.17552(11) 0.0330(6) Uani 1 1 d .
H3 H 0.6057 0.4983 0.1440 0.040 Uiso 1 1 calc R
C4 C 0.71808(13) 0.4832(2) 0.18942(11) 0.0339(6) Uani 1 1 d .
H4 H 0.7467 0.5414 0.1690 0.041 Uiso 1 1 calc R
C21 C 0.63459(12) 0.4080(2) 0.52650(11) 0.0288(5) Uani 1 1 d .
C20 C 0.61793(11) 0.4318(2) 0.46250(10) 0.0244(5) Uani 1 1 d .
C43 C 0.80710(12) 0.2845(2) 0.41998(10) 0.0265(5) Uani 1 1 d .
C6 C 0.82765(12) 0.3819(2) 0.25676(10) 0.0275(5) Uani 1 1 d .
C25 C 0.64734(12) 0.5392(2) 0.43678(11) 0.0273(5) Uani 1 1 d .
C2 C 0.62081(12) 0.3719(2) 0.21599(10) 0.0287(5) Uani 1 1 d .
C19 C 0.56288(12) 0.3501(2) 0.42513(10) 0.0245(5) Uani 1 1 d .
C10 C 0.93871(13) 0.2541(2) 0.24966(11) 0.0342(6) Uani 1 1 d .
H10 H 0.9607 0.1801 0.2363 0.041 Uiso 1 1 calc R
C5 C 0.74595(12) 0.4074(2) 0.23735(10) 0.0275(5) Uani 1 1 d .
C35 C 0.84253(12) -0.0239(2) 0.41876(11) 0.0317(6) Uani 1 1 d .
C22 C 0.68106(12) 0.4909(2) 0.56269(11) 0.0319(5) Uani 1 1 d .
H22 H 0.6924 0.4749 0.6057 0.038 Uiso 1 1 calc R
C34 C 0.76283(12) -0.0203(2) 0.40949(11) 0.0285(5) Uani 1 1 d .
C7 C 0.87419(13) 0.4713(2) 0.28963(11) 0.0339(6) Uani 1 1 d .
C24 C 0.69419(12) 0.6191(2) 0.47464(12) 0.0330(6) Uani 1 1 d .
H24 H 0.7147 0.6901 0.4570 0.040 Uiso 1 1 calc R
C33 C 0.72248(12) -0.0360(2) 0.34655(11) 0.0270(5) Uani 1 1 d .
C32 C 0.71489(13) -0.1407(2) 0.31087(12) 0.0359(6) Uani 1 1 d .
H32 H 0.7386 -0.2181 0.3208 0.043 Uiso 1 1 calc R
C42 C 0.63475(12) -0.0110(2) 0.45353(12) 0.0387(6) Uani 1 1 d .
H42A H 0.6174 -0.0324 0.4933 0.058 Uiso 1 1 calc R
H42B H 0.6174 -0.0742 0.4228 0.058 Uiso 1 1 calc R
H42C H 0.6139 0.0696 0.4398 0.058 Uiso 1 1 calc R
C23 C 0.71136(12) 0.5965(2) 0.53786(12) 0.0329(6) Uani 1 1 d .
C9 C 0.98548(13) 0.3416(3) 0.28187(12) 0.0378(6) Uani 1 1 d .
C15 C 0.50671(12) 0.1458(2) 0.29410(11) 0.0293(5) Uani 1 1 d .
H15A H 0.5159 0.0587 0.3069 0.035 Uiso 1 1 calc R
H15B H 0.4569 0.1509 0.2685 0.035 Uiso 1 1 calc R
C1 C 0.54784(12) 0.3076(2) 0.22454(11) 0.0312(6) Uani 1 1 d .
H1A H 0.5163 0.3604 0.2486 0.037 Uiso 1 1 calc R
H1B H 0.5189 0.2895 0.1839 0.037 Uiso 1 1 calc R
C8 C 0.95198(14) 0.4491(2) 0.30141(12) 0.0403(6) Uani 1 1 d .
H8 H 0.9832 0.5094 0.3235 0.048 Uiso 1 1 calc R
C29 C 0.59607(13) 0.0917(2) 0.21875(11) 0.0305(5) Uani 1 1 d .
H29A H 0.5528 0.0459 0.1967 0.037 Uiso 1 1 calc R
H29B H 0.6262 0.1284 0.1878 0.037 Uiso 1 1 calc R
C31 C 0.66543(13) -0.1136(2) 0.25662(12) 0.0356(6) Uani 1 1 d .
H31 H 0.6500 -0.1689 0.2236 0.043 Uiso 1 1 calc R
C45 C 0.94445(13) 0.2885(2) 0.43927(11) 0.0330(6) Uani 1 1 d .
H45 H 0.9926 0.2771 0.4250 0.040 Uiso 1 1 calc R
C12 C 0.84028(16) 0.5881(2) 0.31303(14) 0.0490(7) Uani 1 1 d .
H12A H 0.8806 0.6389 0.3348 0.073 Uiso 1 1 calc R
H12B H 0.8034 0.5664 0.3415 0.073 Uiso 1 1 calc R
H12C H 0.8148 0.6347 0.2780 0.073 Uiso 1 1 calc R
C39 C 0.72104(12) -0.0049(2) 0.46080(11) 0.0314(6) Uani 1 1 d .
C28 C 0.62639(14) 0.5720(2) 0.36932(11) 0.0360(6) Uani 1 1 d .
H28A H 0.6316 0.6615 0.3638 0.054 Uiso 1 1 calc R
H28B H 0.5738 0.5473 0.3564 0.054 Uiso 1 1 calc R
H28C H 0.6602 0.5284 0.3441 0.054 Uiso 1 1 calc R
C14 C 0.81320(14) 0.1743(2) 0.20024(12) 0.0388(6) Uani 1 1 d .
H14A H 0.8467 0.1164 0.1818 0.058 Uiso 1 1 calc R
H14B H 0.7791 0.2139 0.1674 0.058 Uiso 1 1 calc R
H14C H 0.7832 0.1292 0.2280 0.058 Uiso 1 1 calc R
C46 C 0.93988(13) 0.3255(2) 0.49978(12) 0.0353(6) Uani 1 1 d .
C36 C 0.87880(13) -0.0075(2) 0.47825(12) 0.0376(6) Uani 1 1 d .
H36 H 0.9326 -0.0106 0.4845 0.045 Uiso 1 1 calc R
C40 C 0.88957(13) -0.0423(3) 0.36533(13) 0.0448(7) Uani 1 1 d .
H40A H 0.9395 -0.0040 0.3755 0.067 Uiso 1 1 calc R
H40B H 0.8637 -0.0037 0.3279 0.067 Uiso 1 1 calc R
H40C H 0.8958 -0.1310 0.3581 0.067 Uiso 1 1 calc R
C47 C 0.86889(13) 0.3392(2) 0.52093(12) 0.0405(6) Uani 1 1 d .
H47 H 0.8658 0.3632 0.5626 0.049 Uiso 1 1 calc R
C26 C 0.60504(16) 0.2939(2) 0.55646(12) 0.0417(6) Uani 1 1 d .
H26A H 0.6402 0.2708 0.5927 0.063 Uiso 1 1 calc R
H26B H 0.6007 0.2255 0.5267 0.063 Uiso 1 1 calc R
H26C H 0.5551 0.3117 0.5694 0.063 Uiso 1 1 calc R
C38 C 0.76027(13) 0.0130(2) 0.51908(12) 0.0387(6) Uani 1 1 d .
H38 H 0.7323 0.0255 0.5532 0.046 Uiso 1 1 calc R
C37 C 0.83945(14) 0.0134(2) 0.52926(12) 0.0402(6) Uani 1 1 d .
C13 C 1.07000(14) 0.3187(3) 0.29674(14) 0.0536(8) Uani 1 1 d .
H13A H 1.0967 0.3504 0.2630 0.080 Uiso 1 1 calc R
H13B H 1.0793 0.2296 0.3015 0.080 Uiso 1 1 calc R
H13C H 1.0886 0.3612 0.3353 0.080 Uiso 1 1 calc R
C48 C 0.80360(13) 0.3184(2) 0.48197(11) 0.0359(6) Uani 1 1 d .
H48 H 0.7557 0.3270 0.4970 0.043 Uiso 1 1 calc R
C27 C 0.76131(15) 0.6851(3) 0.57849(14) 0.0500(7) Uani 1 1 d .
H27A H 0.7502 0.6773 0.6214 0.075 Uiso 1 1 calc R
H27B H 0.7512 0.7701 0.5642 0.075 Uiso 1 1 calc R
H27C H 0.8147 0.6650 0.5761 0.075 Uiso 1 1 calc R
C41 C 0.88089(16) 0.0357(3) 0.59255(13) 0.0601(9) Uani 1 1 d .
H41A H 0.8977 -0.0436 0.6112 0.090 Uiso 1 1 calc R
H41B H 0.8469 0.0766 0.6186 0.090 Uiso 1 1 calc R
H41C H 0.9251 0.0886 0.5890 0.090 Uiso 1 1 calc R
C49 C 1.07448(14) 0.3496(3) 0.51965(14) 0.0514(8) Uani 1 1 d .
H49A H 1.0871 0.2647 0.5089 0.077 Uiso 1 1 calc R
H49B H 1.1128 0.3806 0.5520 0.077 Uiso 1 1 calc R
H49C H 1.0734 0.4024 0.4830 0.077 Uiso 1 1 calc R

loop_
_atom_site_aniso_label
_atom_site_aniso_U_11
_atom_site_aniso_U_22
_atom_site_aniso_U_33
_atom_site_aniso_U_23
_atom_site_aniso_U_13
_atom_site_aniso_U_12
V1 0.02181(19) 0.0207(2) 0.0237(2) 0.00056(16) 0.00291(15) 0.00137(15)
N2 0.0265(10) 0.0240(10) 0.0260(11) 0.0013(8) 0.0025(8) 0.0033(8)
N3 0.0232(9) 0.0213(10) 0.0260(11) 0.0011(8) 0.0013(8) 0.0015(7)
N5 0.0247(9) 0.0191(10) 0.0267(10) 0.0012(8) 0.0060(8) 0.0006(8)
N1 0.0259(10) 0.0274(11) 0.0279(11) -0.0008(8) 0.0022(8) 0.0026(8)
C16 0.0220(11) 0.0240(12) 0.0298(13) 0.0023(10) -0.0008(9) 0.0017(9)
C44 0.0294(12) 0.0312(14) 0.0301(13) -0.0012(10) 0.0044(10) -0.0008(10)
C30 0.0243(11) 0.0270(13) 0.0310(13) -0.0045(10) 0.0034(10) -0.0033(10)
C17 0.0209(11) 0.0295(13) 0.0381(14) 0.0006(11) 0.0030(10) 0.0007(10)
N4 0.0229(9) 0.0231(10) 0.0287(11) 0.0000(8) 0.0011(8) -0.0006(8)
C11 0.0328(12) 0.0290(13) 0.0269(13) 0.0020(10) 0.0079(10) 0.0024(10)
C18 0.0302(12) 0.0275(13) 0.0321(14) -0.0018(10) 0.0091(10) 0.0042(10)
O1 0.0304(9) 0.0724(14) 0.0439(12) -0.0101(10) -0.0058(8) -0.0055(9)
C3 0.0378(13) 0.0339(15) 0.0277(14) 0.0061(11) 0.0053(11) 0.0123(11)
C4 0.0391(14) 0.0299(14) 0.0347(15) 0.0083(11) 0.0127(11) 0.0053(11)
C21 0.0291(12) 0.0272(13) 0.0303(14) -0.0001(10) 0.0045(10) 0.0046(10)
C20 0.0240(11) 0.0221(12) 0.0276(13) -0.0019(9) 0.0055(9) 0.0053(9)
C43 0.0274(11) 0.0230(12) 0.0286(13) 0.0005(10) 0.0013(10) -0.0008(9)
C6 0.0307(12) 0.0256(13) 0.0274(13) 0.0048(10) 0.0090(10) -0.0011(10)
C25 0.0250(11) 0.0253(13) 0.0321(14) 0.0002(10) 0.0058(10) 0.0046(9)
C2 0.0318(12) 0.0286(13) 0.0253(13) 0.0001(10) 0.0016(10) 0.0074(10)
C19 0.0256(11) 0.0215(12) 0.0265(13) 0.0023(9) 0.0039(9) 0.0027(9)
C10 0.0342(13) 0.0382(15) 0.0321(14) 0.0013(11) 0.0119(11) 0.0082(11)
C5 0.0312(12) 0.0242(13) 0.0288(13) 0.0015(10) 0.0101(10) 0.0022(10)
C35 0.0288(12) 0.0254(13) 0.0408(15) 0.0038(11) 0.0038(11) 0.0038(10)
C22 0.0321(12) 0.0350(14) 0.0282(14) -0.0023(11) 0.0022(10) 0.0074(11)
C34 0.0283(12) 0.0179(12) 0.0389(15) 0.0052(10) 0.0024(10) 0.0027(9)
C7 0.0395(14) 0.0262(13) 0.0370(15) 0.0035(11) 0.0095(11) -0.0053(11)
C24 0.0278(12) 0.0277(14) 0.0447(16) -0.0011(11) 0.0086(11) -0.0023(10)
C33 0.0230(11) 0.0229(13) 0.0355(14) 0.0017(10) 0.0051(10) 0.0001(9)
C32 0.0317(13) 0.0216(13) 0.0545(17) -0.0031(11) 0.0049(12) 0.0049(10)
C42 0.0302(13) 0.0456(16) 0.0408(16) 0.0101(12) 0.0059(11) 0.0008(11)
C23 0.0246(12) 0.0338(14) 0.0398(16) -0.0072(11) 0.0015(11) 0.0030(10)
C9 0.0288(13) 0.0495(17) 0.0365(15) 0.0090(12) 0.0094(11) 0.0000(12)
C15 0.0237(11) 0.0311(13) 0.0325(14) -0.0030(10) -0.0002(10) -0.0009(10)
C1 0.0280(12) 0.0353(14) 0.0291(14) 0.0018(11) -0.0011(10) 0.0076(10)
C8 0.0364(14) 0.0408(16) 0.0441(17) 0.0047(12) 0.0062(12) -0.0131(12)
C29 0.0310(12) 0.0335(14) 0.0265(13) -0.0072(10) 0.0004(10) -0.0017(10)
C31 0.0344(13) 0.0288(14) 0.0438(16) -0.0113(11) 0.0056(12) -0.0029(11)
C45 0.0252(12) 0.0364(15) 0.0382(15) 0.0017(11) 0.0063(11) -0.0016(10)
C12 0.0530(16) 0.0328(16) 0.061(2) -0.0094(13) 0.0047(14) -0.0039(13)
C39 0.0290(12) 0.0255(13) 0.0392(15) 0.0106(11) 0.0024(11) 0.0027(10)
C28 0.0393(14) 0.0295(14) 0.0390(15) 0.0080(11) 0.0042(11) -0.0019(11)
C14 0.0411(14) 0.0373(15) 0.0382(16) -0.0086(12) 0.0048(12) 0.0070(12)
C46 0.0311(13) 0.0371(15) 0.0361(15) -0.0015(11) -0.0033(11) -0.0050(11)
C36 0.0252(12) 0.0361(15) 0.0502(17) 0.0079(12) -0.0013(12) 0.0038(11)
C40 0.0297(13) 0.0478(17) 0.0571(19) -0.0046(14) 0.0056(12) 0.0029(12)
C47 0.0352(14) 0.0541(18) 0.0316(15) -0.0114(12) 0.0018(11) 0.0017(12)
C26 0.0608(17) 0.0359(15) 0.0281(14) 0.0029(11) 0.0038(12) -0.0048(13)
C38 0.0377(14) 0.0444(16) 0.0343(15) 0.0120(12) 0.0060(12) 0.0042(12)
C37 0.0401(14) 0.0422(16) 0.0368(16) 0.0140(12) -0.0023(12) 0.0020(12)
C13 0.0324(14) 0.072(2) 0.057(2) 0.0033(16) 0.0081(13) -0.0027(14)
C48 0.0279(12) 0.0470(16) 0.0333(15) -0.0062(12) 0.0058(11) 0.0021(11)
C27 0.0397(15) 0.0542(19) 0.0546(19) -0.0139(15) -0.0003(13) -0.0088(13)
C41 0.0479(17) 0.086(3) 0.0437(18) 0.0109(16) -0.0081(14) -0.0021(16)
C49 0.0282(13) 0.065(2) 0.059(2) -0.0059(16) -0.0043(13) -0.0028(13)

loop_
_atom_type_symbol
_atom_type_description
_atom_type_scat_dispersion_real
_atom_type_scat_dispersion_imag
_atom_type_scat_source
C C 0.0033 0.0016 'International Tables Vol C Tables 4.2.6.8 and 6.1.1.4'
H H 0.0000 0.0000 'International Tables Vol C Tables 4.2.6.8 and 6.1.1.4'
N N 0.0061 0.0033 'International Tables Vol C Tables 4.2.6.8 and 6.1.1.4'
O O 0.0106 0.0060 'International Tables Vol C Tables 4.2.6.8 and 6.1.1.4'
V V 0.3005 0.5294 'International Tables Vol C Tables 4.2.6.8 and 6.1.1.4'

loop_
_geom_angle_atom_site_label_1
_geom_angle_atom_site_label_2
_geom_angle_atom_site_label_3
_geom_angle
N5 V1 N4 99.98(8)
N5 V1 N2 102.24(8)
N4 V1 N2 113.35(8)
N5 V1 N3 104.35(8)
N4 V1 N3 115.34(7)
N2 V1 N3 118.20(7)
N5 V1 N1 177.08(8)
N4 V1 N1 77.56(7)
N2 V1 N1 77.48(7)
N3 V1 N1 78.24(7)
C5 N2 C2 105.74(18)
C5 N2 V1 137.98(15)
C2 N2 V1 115.07(14)
C16 N3 C19 105.17(16)
C16 N3 V1 115.93(14)
C19 N3 V1 138.67(14)
C43 N5 V1 175.90(16)
C1 N1 C15 112.58(17)
C1 N1 C29 113.44(18)
C15 N1 C29 112.36(17)
C1 N1 V1 105.76(13)
C15 N1 V1 105.97(13)
C29 N1 V1 105.97(12)
C17 C16 N3 110.64(19)
C17 C16 C15 132.3(2)
N3 C16 C15 117.02(18)
C45 C44 C43 120.7(2)
C45 C44 H44 119.6
C43 C44 H44 119.6
C31 C30 N4 110.1(2)
C31 C30 C29 133.6(2)
N4 C30 C29 116.23(19)
C16 C17 C18 106.66(19)
C16 C17 H17 126.7
C18 C17 H17 126.7
C30 N4 C33 105.83(18)
C30 N4 V1 117.48(14)
C33 N4 V1 136.39(15)
C10 C11 C6 118.9(2)
C10 C11 C14 119.3(2)
C6 C11 C14 121.7(2)
C19 C18 C17 108.2(2)
C19 C18 H18 125.9
C17 C18 H18 125.9
C46 O1 C49 117.0(2)
C2 C3 C4 106.9(2)
C2 C3 H3 126.6
C4 C3 H3 126.6
C5 C4 C3 108.4(2)
C5 C4 H4 125.8
C3 C4 H4 125.8
C22 C21 C20 118.8(2)
C22 C21 C26 119.3(2)
C20 C21 C26 121.9(2)
C25 C20 C21 119.6(2)
C25 C20 C19 121.3(2)
C21 C20 C19 118.70(19)
N5 C43 C44 120.3(2)
N5 C43 C48 121.17(19)
C44 C43 C48 118.5(2)
C7 C6 C11 119.7(2)
C7 C6 C5 120.8(2)
C11 C6 C5 119.2(2)
C24 C25 C20 119.6(2)
C24 C25 C28 119.3(2)
C20 C25 C28 121.0(2)
C3 C2 N2 110.1(2)
C3 C2 C1 132.8(2)
N2 C2 C1 117.11(19)
C18 C19 N3 109.32(19)
C18 C19 C20 124.9(2)
N3 C19 C20 125.58(18)
C9 C10 C11 122.1(2)
C9 C10 H10 119.0
C11 C10 H10 119.0
C4 C5 N2 108.77(19)
C4 C5 C6 125.5(2)
N2 C5 C6 124.48(19)
C36 C35 C34 118.7(2)
C36 C35 C40 119.5(2)
C34 C35 C40 121.7(2)
C23 C22 C21 122.3(2)
C23 C22 H22 118.8
C21 C22 H22 118.8
C35 C34 C39 119.9(2)
C35 C34 C33 120.1(2)
C39 C34 C33 120.03(19)
C8 C7 C6 119.0(2)
C8 C7 C12 120.3(2)
C6 C7 C12 120.6(2)
C23 C24 C25 121.4(2)
C23 C24 H24 119.3
C25 C24 H24 119.3
C32 C33 N4 108.9(2)
C32 C33 C34 128.6(2)
N4 C33 C34 122.31(19)
C33 C32 C31 108.2(2)
C33 C32 H32 125.9
C31 C32 H32 125.9
C39 C42 H42A 109.5
C39 C42 H42B 109.5
H42A C42 H42B 109.5
C39 C42 H42C 109.5
H42A C42 H42C 109.5
H42B C42 H42C 109.5
C24 C23 C22 118.3(2)
C24 C23 C27 120.7(2)
C22 C23 C27 121.0(2)
C8 C9 C10 118.0(2)
C8 C9 C13 121.1(2)
C10 C9 C13 120.9(2)
N1 C15 C16 106.76(17)
N1 C15 H15A 110.4
C16 C15 H15A 110.4
N1 C15 H15B 110.4
C16 C15 H15B 110.4
H15A C15 H15B 108.6
N1 C1 C2 106.98(17)
N1 C1 H1A 110.3
C2 C1 H1A 110.3
N1 C1 H1B 110.3
C2 C1 H1B 110.3
H1A C1 H1B 108.6
C9 C8 C7 122.3(2)
C9 C8 H8 118.8
C7 C8 H8 118.8
C30 C29 N1 106.73(18)
C30 C29 H29A 110.4
N1 C29 H29A 110.4
C30 C29 H29B 110.4
N1 C29 H29B 110.4
H29A C29 H29B 108.6
C30 C31 C32 107.0(2)
C30 C31 H31 126.5
C32 C31 H31 126.5
C44 C45 C46 120.0(2)
C44 C45 H45 120.0
C46 C45 H45 120.0
C7 C12 H12A 109.5
C7 C12 H12B 109.5
H12A C12 H12B 109.5
C7 C12 H12C 109.5
H12A C12 H12C 109.5
H12B C12 H12C 109.5
C38 C39 C34 118.8(2)
C38 C39 C42 119.6(2)
C34 C39 C42 121.6(2)
C25 C28 H28A 109.5
C25 C28 H28B 109.5
H28A C28 H28B 109.5
C25 C28 H28C 109.5
H28A C28 H28C 109.5
H28B C28 H28C 109.5
C11 C14 H14A 109.5
C11 C14 H14B 109.5
H14A C14 H14B 109.5
C11 C14 H14C 109.5
H14A C14 H14C 109.5
H14B C14 H14C 109.5
O1 C46 C45 124.4(2)
O1 C46 C47 115.9(2)
C45 C46 C47 119.8(2)
C35 C36 C37 122.8(2)
C35 C36 H36 118.6
C37 C36 H36 118.6
C35 C40 H40A 109.5
C35 C40 H40B 109.5
H40A C40 H40B 109.5
C35 C40 H40C 109.5
H40A C40 H40C 109.5
H40B C40 H40C 109.5
C48 C47 C46 120.5(2)
C48 C47 H47 119.8
C46 C47 H47 119.8
C21 C26 H26A 109.5
C21 C26 H26B 109.5
H26A C26 H26B 109.5
C21 C26 H26C 109.5
H26A C26 H26C 109.5
H26B C26 H26C 109.5
C39 C38 C37 122.3(2)
C39 C38 H38 118.8
C37 C38 H38 118.8
C36 C37 C38 117.3(2)
C36 C37 C41 121.2(2)
C38 C37 C41 121.5(2)
C9 C13 H13A 109.5
C9 C13 H13B 109.5
H13A C13 H13B 109.5
C9 C13 H13C 109.5
H13A C13 H13C 109.5
H13B C13 H13C 109.5
C47 C48 C43 120.5(2)
C47 C48 H48 119.7
C43 C48 H48 119.7
C23 C27 H27A 109.5
C23 C27 H27B 109.5
H27A C27 H27B 109.5
C23 C27 H27C 109.5
H27A C27 H27C 109.5
H27B C27 H27C 109.5
C37 C41 H41A 109.5
C37 C41 H41B 109.5
H41A C41 H41B 109.5
C37 C41 H41C 109.5
H41A C41 H41C 109.5
H41B C41 H41C 109.5
O1 C49 H49A 109.5
O1 C49 H49B 109.5
H49A C49 H49B 109.5
O1 C49 H49C 109.5
H49A C49 H49C 109.5
H49B C49 H49C 109.5

loop_
_geom_bond_atom_site_label_1
_geom_bond_atom_site_label_2
_geom_bond_distance
V1 N5 1.6869(18)
V1 N4 1.9571(18)
V1 N2 1.9737(18)
V1 N3 1.9803(17)
V1 N1 2.2157(18)
N2 C5 1.407(3)
N2 C2 1.413(3)
N3 C16 1.409(3)
N3 C19 1.413(3)
N5 C43 1.389(3)
N1 C1 1.488(3)
N1 C15 1.489(3)
N1 C29 1.494(3)
C16 C17 1.367(3)
C16 C15 1.501(3)
C44 C45 1.387(3)
C44 C43 1.404(3)
C44 H44 0.9500
C30 C31 1.363(3)
C30 N4 1.404(3)
C30 C29 1.491(3)
C17 C18 1.421(3)
C17 H17 0.9500
N4 C33 1.409(3)
C11 C10 1.399(3)
C11 C6 1.417(3)
C11 C14 1.511(3)
C18 C19 1.372(3)
C18 H18 0.9500
O1 C46 1.369(3)
O1 C49 1.437(3)
C3 C2 1.361(3)
C3 C4 1.420(3)
C3 H3 0.9500
C4 C5 1.373(3)
C4 H4 0.9500
C21 C22 1.398(3)
C21 C20 1.414(3)
C21 C26 1.516(3)
C20 C25 1.414(3)
C20 C19 1.487(3)
C43 C48 1.406(3)
C6 C7 1.411(3)
C6 C5 1.488(3)
C25 C24 1.399(3)
C25 C28 1.514(3)
C2 C1 1.500(3)
C10 C9 1.393(3)
C10 H10 0.9500
C35 C36 1.389(3)
C35 C34 1.406(3)
C35 C40 1.520(3)
C22 C23 1.397(3)
C22 H22 0.9500
C34 C39 1.419(3)
C34 C33 1.481(3)
C7 C8 1.395(3)
C7 C12 1.512(3)
C24 C23 1.396(3)
C24 H24 0.9500
C33 C32 1.370(3)
C32 C31 1.419(3)
C32 H32 0.9500
C42 C39 1.523(3)
C42 H42A 0.9800
C42 H42B 0.9800
C42 H42C 0.9800
C23 C27 1.518(3)
C9 C8 1.393(4)
C9 C13 1.518(3)
C15 H15A 0.9900
C15 H15B 0.9900
C1 H1A 0.9900
C1 H1B 0.9900
C8 H8 0.9500
C29 H29A 0.9900
C29 H29B 0.9900
C31 H31 0.9500
C45 C46 1.387(3)
C45 H45 0.9500
C12 H12A 0.9800
C12 H12B 0.9800
C12 H12C 0.9800
C39 C38 1.388(3)
C28 H28A 0.9800
C28 H28B 0.9800
C28 H28C 0.9800
C14 H14A 0.9800
C14 H14B 0.9800
C14 H14C 0.9800
C46 C47 1.398(3)
C36 C37 1.396(3)
C36 H36 0.9500
C40 H40A 0.9800
C40 H40B 0.9800
C40 H40C 0.9800
C47 C48 1.373(3)
C47 H47 0.9500
C26 H26A 0.9800
C26 H26B 0.9800
C26 H26C 0.9800
C38 C37 1.397(3)
C38 H38 0.9500
C37 C41 1.504(4)
C13 H13A 0.9800
C13 H13B 0.9800
C13 H13C 0.9800
C48 H48 0.9500
C27 H27A 0.9800
C27 H27B 0.9800
C27 H27C 0.9800
C41 H41A 0.9800
C41 H41B 0.9800
C41 H41C 0.9800
C49 H49A 0.9800
C49 H49B 0.9800
C49 H49C 0.9800

loop_
_geom_torsion_atom_site_label_1
_geom_torsion_atom_site_label_2
_geom_torsion_atom_site_label_3
_geom_torsion_atom_site_label_4
_geom_torsion
N5 V1 N2 C5 9.4(2)
N4 V1 N2 C5 -97.3(2)
N3 V1 N2 C5 123.2(2)
N1 V1 N2 C5 -167.6(2)
N5 V1 N2 C2 -155.80(15)
N4 V1 N2 C2 97.52(16)
N3 V1 N2 C2 -41.97(18)
N1 V1 N2 C2 27.17(15)
N5 V1 N3 C16 -158.17(15)
N4 V1 N3 C16 -49.56(17)
N2 V1 N3 C16 89.15(16)
N1 V1 N3 C16 20.43(14)
N5 V1 N3 C19 15.4(2)
N4 V1 N3 C19 124.0(2)
N2 V1 N3 C19 -97.3(2)
N1 V1 N3 C19 -166.0(2)
N4 V1 N5 C43 29(2)
N2 V1 N5 C43 -88(2)
N3 V1 N5 C43 149(2)
N1 V1 N5 C43 -3(3)
N5 V1 N1 C1 -122.1(15)
N4 V1 N1 C1 -154.99(14)
N2 V1 N1 C1 -37.30(13)
N3 V1 N1 C1 85.43(13)
N5 V1 N1 C15 118.1(15)
N4 V1 N1 C15 85.28(14)
N2 V1 N1 C15 -157.02(14)
N3 V1 N1 C15 -34.30(13)
N5 V1 N1 C29 -1.4(16)
N4 V1 N1 C29 -34.29(14)
N2 V1 N1 C29 83.41(14)
N3 V1 N1 C29 -153.86(15)
C19 N3 C16 C17 -0.5(2)
V1 N3 C16 C17 175.07(15)
C19 N3 C16 C15 -178.03(19)
V1 N3 C16 C15 -2.4(2)
N3 C16 C17 C18 0.6(3)
C15 C16 C17 C18 177.6(2)
C31 C30 N4 C33 -0.8(2)
C29 C30 N4 C33 -178.36(18)
C31 C30 N4 V1 173.94(15)
C29 C30 N4 V1 -3.6(2)
N5 V1 N4 C30 -157.12(15)
N2 V1 N4 C30 -49.03(16)
N3 V1 N4 C30 91.67(16)
N1 V1 N4 C30 21.27(14)
N5 V1 N4 C33 15.6(2)
N2 V1 N4 C33 123.7(2)
N3 V1 N4 C33 -95.6(2)
N1 V1 N4 C33 -166.0(2)
C16 C17 C18 C19 -0.5(3)
C2 C3 C4 C5 1.0(3)
C22 C21 C20 C25 -1.0(3)
C26 C21 C20 C25 -179.6(2)
C22 C21 C20 C19 -174.42(19)
C26 C21 C20 C19 7.0(3)
V1 N5 C43 C44 37(2)
V1 N5 C43 C48 -143(2)
C45 C44 C43 N5 178.4(2)
C45 C44 C43 C48 -1.9(3)
C10 C11 C6 C7 0.2(3)
C14 C11 C6 C7 -179.1(2)
C10 C11 C6 C5 173.8(2)
C14 C11 C6 C5 -5.5(3)
C21 C20 C25 C24 1.6(3)
C19 C20 C25 C24 174.85(19)
C21 C20 C25 C28 -175.9(2)
C19 C20 C25 C28 -2.7(3)
C4 C3 C2 N2 0.4(3)
C4 C3 C2 C1 -179.1(2)
C5 N2 C2 C3 -1.6(2)
V1 N2 C2 C3 168.16(15)
C5 N2 C2 C1 177.99(19)
V1 N2 C2 C1 -12.2(3)
C17 C18 C19 N3 0.2(3)
C17 C18 C19 C20 175.7(2)
C16 N3 C19 C18 0.2(2)
V1 N3 C19 C18 -173.78(17)
C16 N3 C19 C20 -175.3(2)
V1 N3 C19 C20 10.7(3)
C25 C20 C19 C18 -111.6(3)
C21 C20 C19 C18 61.7(3)
C25 C20 C19 N3 63.3(3)
C21 C20 C19 N3 -123.4(2)
C6 C11 C10 C9 -0.4(3)
C14 C11 C10 C9 178.9(2)
C3 C4 C5 N2 -2.0(3)
C3 C4 C5 C6 165.5(2)
C2 N2 C5 C4 2.2(2)
V1 N2 C5 C4 -163.91(17)
C2 N2 C5 C6 -165.4(2)
V1 N2 C5 C6 28.5(3)
C7 C6 C5 C4 75.0(3)
C11 C6 C5 C4 -98.5(3)
C7 C6 C5 N2 -119.4(2)
C11 C6 C5 N2 67.1(3)
C20 C21 C22 C23 0.2(3)
C26 C21 C22 C23 178.8(2)
C36 C35 C34 C39 -2.3(3)
C40 C35 C34 C39 179.0(2)
C36 C35 C34 C33 179.3(2)
C40 C35 C34 C33 0.6(3)
C11 C6 C7 C8 0.0(3)
C5 C6 C7 C8 -173.4(2)
C11 C6 C7 C12 -178.6(2)
C5 C6 C7 C12 7.9(3)
C20 C25 C24 C23 -1.4(3)
C28 C25 C24 C23 176.1(2)
C30 N4 C33 C32 0.8(2)
V1 N4 C33 C32 -172.48(16)
C30 N4 C33 C34 -174.55(19)
V1 N4 C33 C34 12.2(3)
C35 C34 C33 C32 70.8(3)
C39 C34 C33 C32 -107.6(3)
C35 C34 C33 N4 -114.8(2)
C39 C34 C33 N4 66.8(3)
N4 C33 C32 C31 -0.5(3)
C34 C33 C32 C31 174.5(2)
C25 C24 C23 C22 0.6(3)
C25 C24 C23 C27 -179.1(2)
C21 C22 C23 C24 0.0(3)
C21 C22 C23 C27 179.7(2)
C11 C10 C9 C8 0.4(4)
C11 C10 C9 C13 178.7(2)
C1 N1 C15 C16 -74.8(2)
C29 N1 C15 C16 155.64(18)
V1 N1 C15 C16 40.35(19)
C17 C16 C15 N1 155.6(2)
N3 C16 C15 N1 -27.6(3)
C15 N1 C1 C2 154.51(18)
C29 N1 C1 C2 -76.5(2)
V1 N1 C1 C2 39.23(19)
C3 C2 C1 N1 158.7(2)
N2 C2 C1 N1 -20.8(3)
C10 C9 C8 C7 -0.2(4)
C13 C9 C8 C7 -178.5(2)
C6 C7 C8 C9 0.0(4)
C12 C7 C8 C9 178.6(2)
C31 C30 C29 N1 156.5(2)
N4 C30 C29 N1 -26.7(3)
C1 N1 C29 C30 155.66(18)
C15 N1 C29 C30 -75.2(2)
V1 N1 C29 C30 40.06(19)
N4 C30 C31 C32 0.6(3)
C29 C30 C31 C32 177.5(2)
C33 C32 C31 C30 -0.1(3)
C43 C44 C45 C46 0.0(4)
C35 C34 C39 C38 3.4(3)
C33 C34 C39 C38 -178.2(2)
C35 C34 C39 C42 -175.0(2)
C33 C34 C39 C42 3.4(3)
C49 O1 C46 C45 5.4(4)
C49 O1 C46 C47 -174.1(2)
C44 C45 C46 O1 -178.0(2)
C44 C45 C46 C47 1.5(4)
C34 C35 C36 C37 -0.6(4)
C40 C35 C36 C37 178.1(2)
O1 C46 C47 C48 178.5(2)
C45 C46 C47 C48 -1.1(4)
C34 C39 C38 C37 -1.6(4)
C42 C39 C38 C37 176.8(2)
C35 C36 C37 C38 2.3(4)
C35 C36 C37 C41 -177.6(3)
C39 C38 C37 C36 -1.2(4)
C39 C38 C37 C41 178.7(3)
C46 C47 C48 C43 -0.8(4)
N5 C43 C48 C47 -178.0(2)
C44 C43 C48 C47 2.3(4)
